data_9005054
loop_
_publ_author_name
'Krogh Andersen, E.'
'Krogh Andersen, I. G.'
'Ploug-Sorensen G'

_publ_section_title
;Disorder in natrolites: structure determinations of three disordered
 natrolites and one lithium-exchanged disordered natrolite Example: Na I
;
_journal_name_full 'European Journal of Mineralogy'
_journal_page_first 799
_journal_page_last 807
_journal_paper_doi 10.1127/ejm/2/6/0799
_journal_volume 2
_journal_year 1990
_chemical_formula_sum 'Al2 H4 Na2 O12 Si3'
_chemical_name_mineral Natrolite
_space_group_IT_number 43
_symmetry_space_group_name_Hall 'F 2 -2d'
_symmetry_space_group_name_H-M 'F d d 2'
_cell_angle_alpha 90
_cell_angle_beta 90
_cell_angle_gamma 90
_cell_length_a 18.305
_cell_length_b 18.632
_cell_length_c 6.589
_cell_formula_units_Z 8
_cell_volume 2247.236
_database_code_amcsd 0006399
_exptl_crystal_density_diffrn 2.248
_cod_original_formula_sum 'Na2 Al2 Si3 O12 H4'
_cod_database_code 9005054

loop_
_space_group_symop_operation_xyz
x,y,z
x,1/2+y,1/2+z
1/2+x,y,1/2+z
1/2+x,1/2+y,z
1/4+x,1/4-y,1/4+z
1/4+x,3/4-y,3/4+z
3/4+x,1/4-y,3/4+z
3/4+x,3/4-y,1/4+z
1/4-x,1/4+y,1/4+z
1/4-x,3/4+y,3/4+z
3/4-x,1/4+y,3/4+z
3/4-x,3/4+y,1/4+z
-x,1/2-y,1/2+z
-x,-y,+z
1/2-x,1/2-y,+z
1/2-x,-y,1/2+z

loop_
_atom_site_label
_atom_site_fract_x
_atom_site_fract_y
_atom_site_fract_z
_atom_site_U_iso_or_equiv
Na 0.22082 0.03054 0.61746 0.01862
Al 0.03740 0.09378 0.61532 0.00671
Si1 0.00000 0.00000 0.00000 0.00557
Si2 0.15339 0.21138 0.62316 0.00697
O1 0.02266 0.06857 0.86591 0.01545
O2 0.07002 0.18177 0.60982 0.00975
O3 0.09821 0.03506 0.50069 0.01393
O4 0.20680 0.15280 0.72596 0.01368
O5 0.18047 0.22735 0.38976 0.01634
O6 0.05638 0.18962 0.11151 0.02444
H1 0.05350 0.14980 0.06170 0.02533
H2 0.09190 0.18960 0.17560 0.02533

loop_
_cod_related_entry_id
_cod_related_entry_database
_cod_related_entry_code
1 AMCSD 0006399
